data_4068208
loop_
_publ_author_name
'Hu, Hongfan'
'Cui, Chunming'

_publ_section_title
;
 Synthesis of Calcium and Ytterbium Complexes Supported by a Tridentate
 Imino-Amidinate Ligand and Their Application in the Intermolecular
 Hydrophosphination of Alkenes and Alkynes
;
_journal_issue 3
_journal_name_full Organometallics
_journal_page_first 1208
_journal_paper_doi 10.1021/om201223j
_journal_volume 31
_journal_year 2012
_chemical_formula_moiety 'C48 H70 Ca N4 O Si2'
_chemical_formula_sum 'C48 H70 Ca N4 O Si2'
_chemical_formula_weight 815.34
_chemical_name_systematic
; 
 ? 
;
_space_group_IT_number 148
_symmetry_cell_setting hexagonal
_symmetry_space_group_name_Hall '-R 3'
_symmetry_space_group_name_H-M 'R -3 :H'
_atom_sites_solution_hydrogens geom
_atom_sites_solution_primary direct
_atom_sites_solution_secondary difmap
_audit_creation_method SHELXL-97
_cell_angle_alpha 90.00
_cell_angle_beta 90.00
_cell_angle_gamma 120.00
_cell_formula_units_Z 18
_cell_length_a 50.829(8)
_cell_length_b 50.829(8)
_cell_length_c 11.144(2)
_cell_measurement_reflns_used 22465
_cell_measurement_temperature 113(2)
_cell_measurement_theta_max 28.0
_cell_measurement_theta_min 1.4
_cell_volume 24934(7)
_computing_cell_refinement 'CrystalClear-SM Expert 2.0 r2'
_computing_data_collection 'CrystalClear-SM Expert 2.0 r2 (Rigaku, 2009)'
_computing_data_reduction 'CrystalClear-SM Expert 2.0 r2'
_computing_molecular_graphics 'Bruker SHELXTL'
_computing_publication_material 'Bruker SHELXTL'
_computing_structure_refinement 'SHELXL-97 (Sheldrick, 1997)'
_computing_structure_solution 'SHELXS-97 (Sheldrick, 1990)'
_diffrn_ambient_temperature 113(2)
_diffrn_detector_area_resol_mean 14.6
_diffrn_measured_fraction_theta_full 1.000
_diffrn_measured_fraction_theta_max 1.000
_diffrn_measurement_device_type 'Rigaku Saturn 724CCD camera'
_diffrn_measurement_method \w
_diffrn_radiation_monochromator Multilayer
_diffrn_radiation_source 'Rotating Anode'
_diffrn_radiation_type MoK\a
_diffrn_radiation_wavelength 0.71073
_diffrn_reflns_av_R_equivalents 0.0793
_diffrn_reflns_av_sigmaI/netI 0.0562
_diffrn_reflns_limit_h_max 60
_diffrn_reflns_limit_h_min -60
_diffrn_reflns_limit_k_max 60
_diffrn_reflns_limit_k_min -60
_diffrn_reflns_limit_l_max 12
_diffrn_reflns_limit_l_min -13
_diffrn_reflns_number 69723
_diffrn_reflns_theta_full 25.00
_diffrn_reflns_theta_max 25.00
_diffrn_reflns_theta_min 1.39
_diffrn_standards_decay_% 0
_diffrn_standards_interval_count 0
_diffrn_standards_interval_time 0
_diffrn_standards_number 0
_exptl_absorpt_coefficient_mu 0.189
_exptl_absorpt_correction_T_max 0.9668
_exptl_absorpt_correction_T_min 0.9596
_exptl_absorpt_correction_type multi-scan
_exptl_absorpt_process_details Crystalclear
_exptl_crystal_colour yellow
_exptl_crystal_density_diffrn 0.977
_exptl_crystal_density_method 'not measured'
_exptl_crystal_description prism
_exptl_crystal_F_000 7956
_exptl_crystal_size_max 0.22
_exptl_crystal_size_mid 0.20
_exptl_crystal_size_min 0.18
_refine_diff_density_max 1.070
_refine_diff_density_min -0.604
_refine_diff_density_rms 0.067
_refine_ls_extinction_method none
_refine_ls_goodness_of_fit_ref 1.147
_refine_ls_hydrogen_treatment constr
_refine_ls_matrix_type full
_refine_ls_number_parameters 536
_refine_ls_number_reflns 9754
_refine_ls_number_restraints 81
_refine_ls_restrained_S_all 1.161
_refine_ls_R_factor_all 0.1316
_refine_ls_R_factor_gt 0.1050
_refine_ls_shift/su_max 0.001
_refine_ls_shift/su_mean 0.000
_refine_ls_structure_factor_coef Fsqd
_refine_ls_weighting_details 'calc w=1/[\s^2^(Fo^2^)+(0.1146P)^2^+92.7572P] where P=(Fo^2^+2Fc^2^)/3'
_refine_ls_weighting_scheme calc
_refine_ls_wR_factor_gt 0.2527
_refine_ls_wR_factor_ref 0.2716
_reflns_number_gt 7958
_reflns_number_total 9754
_reflns_threshold_expression >2sigma(I)
_cod_data_source_file om201223j_si_002.cif
_cod_data_source_block sa
_cod_depositor_comments
;
The following automatic conversions were performed:

'_exptl_absorpt_correction_type' value 'Multi-scan' changed to
'multi-scan' according to
/home/saulius/struct/CIF-dictionaries/cif_core.dic dictionary named
'cif_core.dic' version 2.4.1 from 2010-06-29.

Automatic conversion script
Id: cif_fix_values 1715 2011-07-08 13:25:40Z adriana 
;
_cod_original_sg_symbol_H-M R-3
_cod_database_code 4068208

loop_
_symmetry_equiv_pos_as_xyz
'x, y, z'
'-y, x-y, z'
'-x+y, -x, z'
'x+2/3, y+1/3, z+1/3'
'-y+2/3, x-y+1/3, z+1/3'
'-x+y+2/3, -x+1/3, z+1/3'
'x+1/3, y+2/3, z+2/3'
'-y+1/3, x-y+2/3, z+2/3'
'-x+y+1/3, -x+2/3, z+2/3'
'-x, -y, -z'
'y, -x+y, -z'
'x-y, x, -z'
'-x+2/3, -y+1/3, -z+1/3'
'y+2/3, -x+y+1/3, -z+1/3'
'x-y+2/3, x+1/3, -z+1/3'
'-x+1/3, -y+2/3, -z+2/3'
'y+1/3, -x+y+2/3, -z+2/3'
'x-y+1/3, x+2/3, -z+2/3'

loop_
_atom_site_label
_atom_site_type_symbol
_atom_site_fract_x
_atom_site_fract_y
_atom_site_fract_z
_atom_site_U_iso_or_equiv
_atom_site_adp_type
_atom_site_occupancy
_atom_site_symmetry_multiplicity
_atom_site_calc_flag
_atom_site_refinement_flags
_atom_site_disorder_assembly
_atom_site_disorder_group
Ca1 Ca 0.72120(2) 0.16000(2) 0.03013(8) 0.0423(3) Uani 1 1 d . A .
N1 N 0.75863(8) 0.15322(7) -0.0623(3) 0.0375(8) Uani 1 1 d . A .
N2 N 0.71326(7) 0.11060(7) -0.0544(3) 0.0373(8) Uani 1 1 d . A .
N3 N 0.77420(9) 0.19247(9) 0.1400(3) 0.0489(10) Uani 1 1 d . A .
N4 N 0.69408(9) 0.17899(9) -0.0664(4) 0.0504(10) Uani 1 1 d . A .
Si1 Si 0.71558(4) 0.21157(5) -0.14397(16) 0.0778(6) Uani 1 1 d DU . .
Si2 Si 0.65568(3) 0.15892(4) -0.06456(14) 0.0593(4) Uani 1 1 d . . .
C1 C 0.74274(9) 0.12266(9) -0.0784(4) 0.0370(9) Uani 1 1 d . . .
C2 C 0.75845(9) 0.10520(9) -0.1032(4) 0.0373(10) Uani 1 1 d . A .
C3 C 0.74761(10) 0.08062(10) -0.1823(4) 0.0404(10) Uani 1 1 d . . .
H3 H 0.7290 0.0742 -0.2236 0.048 Uiso 1 1 calc R A .
C4 C 0.76382(10) 0.06546(11) -0.2014(4) 0.0490(11) Uani 1 1 d . A .
H4 H 0.7561 0.0487 -0.2550 0.059 Uiso 1 1 calc R . .
C5 C 0.79104(11) 0.07478(11) -0.1426(5) 0.0527(12) Uani 1 1 d . . .
H5 H 0.8021 0.0645 -0.1562 0.063 Uiso 1 1 calc R A .
C6 C 0.80216(11) 0.09906(12) -0.0638(4) 0.0518(12) Uani 1 1 d . A .
H6 H 0.8208 0.1054 -0.0231 0.062 Uiso 1 1 calc R . .
C7 C 0.78626(9) 0.11393(11) -0.0447(4) 0.0445(11) Uani 1 1 d . . .
H7 H 0.7942 0.1306 0.0094 0.053 Uiso 1 1 calc R A .
C8 C 0.78705(9) 0.17316(10) -0.1075(4) 0.0395(10) Uani 1 1 d . . .
C9 C 0.79772(10) 0.17067(10) -0.2204(4) 0.0439(11) Uani 1 1 d . A .
H9 H 0.7861 0.1528 -0.2665 0.053 Uiso 1 1 calc R . .
C10 C 0.82485(10) 0.19363(11) -0.2666(4) 0.0491(12) Uani 1 1 d . . .
H10 H 0.8311 0.1915 -0.3445 0.059 Uiso 1 1 calc R A .
C11 C 0.84315(11) 0.21997(11) -0.2002(4) 0.0530(13) Uani 1 1 d . A .
H11 H 0.8615 0.2359 -0.2330 0.064 Uiso 1 1 calc R . .
C12 C 0.83404(10) 0.22233(11) -0.0861(4) 0.0516(12) Uani 1 1 d . . .
H12 H 0.8469 0.2396 -0.0388 0.062 Uiso 1 1 calc R A .
C13 C 0.80622(10) 0.19974(10) -0.0379(4) 0.0441(11) Uani 1 1 d . A .
C14 C 0.79990(10) 0.20470(10) 0.0849(4) 0.0485(12) Uani 1 1 d . . .
H14 H 0.8170 0.2188 0.1303 0.058 Uiso 1 1 calc R A .
C15 C 0.69208(8) 0.07892(9) -0.0649(4) 0.0349(9) Uani 1 1 d . . .
C16 C 0.68921(9) 0.05792(9) 0.0229(4) 0.0396(10) Uani 1 1 d . A .
C17 C 0.66722(10) 0.02729(10) 0.0062(4) 0.0452(11) Uani 1 1 d . . .
H17 H 0.6655 0.0127 0.0638 0.054 Uiso 1 1 calc R A .
C18 C 0.64812(10) 0.01780(10) -0.0916(4) 0.0444(11) Uani 1 1 d . A .
H18 H 0.6335 -0.0031 -0.1014 0.053 Uiso 1 1 calc R . .
C19 C 0.65027(9) 0.03892(10) -0.1758(4) 0.0435(11) Uani 1 1 d . . .
H19 H 0.6369 0.0324 -0.2427 0.052 Uiso 1 1 calc R A .
C20 C 0.67182(9) 0.06966(9) -0.1636(4) 0.0366(9) Uani 1 1 d . A .
C21 C 0.70851(11) 0.06698(11) 0.1356(4) 0.0503(12) Uani 1 1 d . . .
H21 H 0.7224 0.0895 0.1335 0.060 Uiso 1 1 calc R A .
C22 C 0.72792(13) 0.05217(14) 0.1461(6) 0.0737(17) Uani 1 1 d . A .
H22A H 0.7148 0.0303 0.1584 0.111 Uiso 1 1 calc R . .
H22B H 0.7418 0.0609 0.2145 0.111 Uiso 1 1 calc R . .
H22C H 0.7397 0.0557 0.0723 0.111 Uiso 1 1 calc R . .
C23 C 0.68772(13) 0.05934(15) 0.2476(5) 0.0755(18) Uani 1 1 d . A .
H23A H 0.6751 0.0688 0.2394 0.113 Uiso 1 1 calc R . .
H23B H 0.7003 0.0671 0.3198 0.113 Uiso 1 1 calc R . .
H23C H 0.6746 0.0373 0.2541 0.113 Uiso 1 1 calc R . .
C24 C 0.67331(10) 0.09289(10) -0.2535(4) 0.0423(10) Uani 1 1 d . . .
H24 H 0.6793 0.1120 -0.2081 0.051 Uiso 1 1 calc R A .
C25 C 0.64261(12) 0.08340(13) -0.3148(5) 0.0670(15) Uani 1 1 d . A .
H25A H 0.6371 0.0660 -0.3675 0.101 Uiso 1 1 calc R . .
H25B H 0.6443 0.1004 -0.3624 0.101 Uiso 1 1 calc R . .
H25C H 0.6269 0.0778 -0.2535 0.101 Uiso 1 1 calc R . .
C26 C 0.69789(13) 0.10047(14) -0.3498(5) 0.0650(15) Uani 1 1 d . A .
H26A H 0.7176 0.1075 -0.3107 0.098 Uiso 1 1 calc R . .
H26B H 0.6991 0.1165 -0.4027 0.098 Uiso 1 1 calc R . .
H26C H 0.6926 0.0822 -0.3972 0.098 Uiso 1 1 calc R . .
C27 C 0.77652(10) 0.20043(12) 0.2669(4) 0.0551(13) Uani 1 1 d . . .
C28 C 0.77454(10) 0.17894(12) 0.3508(4) 0.0509(12) Uani 1 1 d . A .
C29 C 0.77710(11) 0.18641(14) 0.4738(5) 0.0647(16) Uani 1 1 d . . .
H29 H 0.7754 0.1720 0.5321 0.078 Uiso 1 1 calc R A .
C30 C 0.78204(13) 0.21439(16) 0.5098(5) 0.0743(18) Uani 1 1 d . A .
H30 H 0.7842 0.2194 0.5927 0.089 Uiso 1 1 calc R . .
C31 C 0.78383(14) 0.23498(15) 0.4272(5) 0.0755(18) Uani 1 1 d . . .
H31 H 0.7869 0.2541 0.4537 0.091 Uiso 1 1 calc R A .
C32 C 0.78122(14) 0.22863(13) 0.3032(5) 0.0712(17) Uani 1 1 d . A .
C33 C 0.77120(10) 0.14903(12) 0.3110(4) 0.0518(12) Uani 1 1 d . . .
H33 H 0.7578 0.1420 0.2386 0.062 Uiso 1 1 calc R A .
C34 C 0.80236(11) 0.15295(13) 0.2749(5) 0.0596(14) Uani 1 1 d . A .
H34A H 0.8113 0.1680 0.2104 0.089 Uiso 1 1 calc R . .
H34B H 0.7996 0.1335 0.2468 0.089 Uiso 1 1 calc R . .
H34C H 0.8160 0.1599 0.3445 0.089 Uiso 1 1 calc R . .
C35 C 0.75716(11) 0.12352(13) 0.4060(5) 0.0639(15) Uani 1 1 d . A .
H35A H 0.7710 0.1289 0.4744 0.096 Uiso 1 1 calc R . .
H35B H 0.7538 0.1044 0.3706 0.096 Uiso 1 1 calc R . .
H35C H 0.7377 0.1210 0.4332 0.096 Uiso 1 1 calc R . .
C36 C 0.7847(2) 0.25287(16) 0.2128(6) 0.102(3) Uani 1 1 d . . .
H36 H 0.7778 0.2432 0.1321 0.122 Uiso 1 1 calc R A .
C37 C 0.8186(2) 0.2779(2) 0.2054(8) 0.131(3) Uani 1 1 d U A .
H37A H 0.8257 0.2868 0.2851 0.196 Uiso 1 1 calc R . .
H37B H 0.8209 0.2937 0.1494 0.196 Uiso 1 1 calc R . .
H37C H 0.8306 0.2689 0.1770 0.196 Uiso 1 1 calc R . .
C38 C 0.7664(2) 0.2674(2) 0.2478(10) 0.146(4) Uani 1 1 d U A .
H38A H 0.7447 0.2526 0.2395 0.220 Uiso 1 1 calc R . .
H38B H 0.7717 0.2848 0.1954 0.220 Uiso 1 1 calc R . .
H38C H 0.7709 0.2743 0.3313 0.220 Uiso 1 1 calc R . .
C39 C 0.7053(3) 0.2156(3) -0.3003(7) 0.120(4) Uani 0.753(10) 1 d PDU A 1
H39A H 0.7047 0.1994 -0.3502 0.180 Uiso 0.753(10) 1 calc PR A 1
H39B H 0.7206 0.2354 -0.3324 0.180 Uiso 0.753(10) 1 calc PR A 1
H39C H 0.6853 0.2141 -0.3009 0.180 Uiso 0.753(10) 1 calc PR A 1
C40 C 0.75596(15) 0.2198(2) -0.1522(8) 0.069(2) Uani 0.753(10) 1 d PDU A 1
H40A H 0.7641 0.2220 -0.0709 0.104 Uiso 0.753(10) 1 calc PR A 1
H40B H 0.7683 0.2386 -0.1972 0.104 Uiso 0.753(10) 1 calc PR A 1
H40C H 0.7565 0.2030 -0.1930 0.104 Uiso 0.753(10) 1 calc PR A 1
C41 C 0.7187(3) 0.2458(2) -0.0599(10) 0.107(3) Uani 0.753(10) 1 d PDU A 1
H41A H 0.6987 0.2442 -0.0564 0.161 Uiso 0.753(10) 1 calc PR A 1
H41B H 0.7329 0.2645 -0.1019 0.161 Uiso 0.753(10) 1 calc PR A 1
H41C H 0.7260 0.2462 0.0218 0.161 Uiso 0.753(10) 1 calc PR A 1
C39' C 0.7101(7) 0.1968(8) -0.3046(14) 0.120(4) Uani 0.247(10) 1 d PDU A 2
H39D H 0.7121 0.1786 -0.3070 0.180 Uiso 0.247(10) 1 calc PR A 2
H39E H 0.7255 0.2125 -0.3565 0.180 Uiso 0.247(10) 1 calc PR A 2
H39F H 0.6898 0.1917 -0.3329 0.180 Uiso 0.247(10) 1 calc PR A 2
C40' C 0.7570(3) 0.2289(6) -0.113(3) 0.069(2) Uani 0.247(10) 1 d PDU A 2
H40D H 0.7620 0.2403 -0.0379 0.104 Uiso 0.247(10) 1 calc PR A 2
H40E H 0.7686 0.2425 -0.1790 0.104 Uiso 0.247(10) 1 calc PR A 2
H40F H 0.7622 0.2128 -0.1063 0.104 Uiso 0.247(10) 1 calc PR A 2
C41' C 0.7053(7) 0.2419(5) -0.146(3) 0.107(3) Uani 0.247(10) 1 d PDU A 2
H41D H 0.6885 0.2364 -0.2019 0.161 Uiso 0.247(10) 1 calc PR A 2
H41E H 0.7230 0.2612 -0.1709 0.161 Uiso 0.247(10) 1 calc PR A 2
H41F H 0.6991 0.2443 -0.0650 0.161 Uiso 0.247(10) 1 calc PR A 2
C42 C 0.63779(15) 0.14957(16) -0.2188(6) 0.0820(19) Uani 1 1 d . A .
H42A H 0.6363 0.1669 -0.2494 0.123 Uiso 1 1 calc R . .
H42B H 0.6174 0.1317 -0.2138 0.123 Uiso 1 1 calc R . .
H42C H 0.6504 0.1453 -0.2732 0.123 Uiso 1 1 calc R . .
C43 C 0.64196(13) 0.12155(14) 0.0140(5) 0.0736(17) Uani 1 1 d . A .
H43A H 0.6510 0.1105 -0.0240 0.110 Uiso 1 1 calc R . .
H43B H 0.6198 0.1094 0.0083 0.110 Uiso 1 1 calc R . .
H43C H 0.6480 0.1252 0.0986 0.110 Uiso 1 1 calc R . .
C44 C 0.63748(15) 0.17856(17) 0.0151(6) 0.089(2) Uani 1 1 d . A .
H44A H 0.6460 0.1844 0.0960 0.133 Uiso 1 1 calc R . .
H44B H 0.6155 0.1647 0.0205 0.133 Uiso 1 1 calc R . .
H44C H 0.6415 0.1968 -0.0299 0.133 Uiso 1 1 calc R . .
O1 O 0.70067(8) 0.15782(10) 0.2262(4) 0.0795(13) Uani 1 1 d D . .
C45 C 0.7044(11) 0.1875(5) 0.2530(13) 0.104(4) Uani 0.34(5) 1 d PDU A 1
H45A H 0.6921 0.1922 0.1972 0.124 Uiso 0.34(5) 1 calc PR A 1
H45B H 0.7260 0.2035 0.2452 0.124 Uiso 0.34(5) 1 calc PR A 1
C45' C 0.6915(7) 0.1812(4) 0.2483(7) 0.104(4) Uani 0.66(5) 1 d PDU A 2
H45C H 0.6706 0.1739 0.2193 0.124 Uiso 0.66(5) 1 calc PR A 2
H45D H 0.7055 0.2004 0.2067 0.124 Uiso 0.66(5) 1 calc PR A 2
C46 C 0.6933(2) 0.1859(2) 0.3841(6) 0.112(3) Uani 1 1 d D . .
H46A H 0.6725 0.1829 0.3862 0.135 Uiso 1 1 calc R A 1
H46B H 0.7072 0.2046 0.4291 0.135 Uiso 1 1 calc R A 1
C47 C 0.69397(19) 0.1568(2) 0.4375(6) 0.101(3) Uani 1 1 d D A .
H47A H 0.7135 0.1630 0.4781 0.122 Uiso 1 1 calc R . .
H47B H 0.6772 0.1458 0.4954 0.122 Uiso 1 1 calc R . .
C48 C 0.69018(17) 0.13816(17) 0.3323(7) 0.105(3) Uani 1 1 d D A .
H48A H 0.6685 0.1225 0.3228 0.126 Uiso 1 1 calc R . .
H48B H 0.7021 0.1278 0.3421 0.126 Uiso 1 1 calc R . .

loop_
_atom_site_aniso_label
_atom_site_aniso_U_11
_atom_site_aniso_U_22
_atom_site_aniso_U_33
_atom_site_aniso_U_23
_atom_site_aniso_U_13
_atom_site_aniso_U_12
Ca1 0.0385(5) 0.0399(5) 0.0407(5) -0.0019(4) -0.0039(4) 0.0137(4)
N1 0.0349(18) 0.0336(18) 0.0313(19) 0.0003(15) -0.0043(15) 0.0076(15)
N2 0.0325(18) 0.0340(18) 0.0361(19) 0.0032(15) -0.0030(15) 0.0096(15)
N3 0.046(2) 0.051(2) 0.030(2) -0.0003(17) -0.0023(17) 0.0099(19)
N4 0.047(2) 0.052(2) 0.052(2) 0.0047(19) -0.0005(19) 0.0246(19)
Si1 0.0746(11) 0.0947(13) 0.0722(11) 0.0347(10) 0.0122(9) 0.0482(10)
Si2 0.0523(8) 0.0765(10) 0.0535(9) -0.0054(7) -0.0040(7) 0.0356(8)
C1 0.039(2) 0.042(2) 0.024(2) 0.0019(17) -0.0069(17) 0.0156(19)
C2 0.032(2) 0.041(2) 0.032(2) 0.0116(18) 0.0008(17) 0.0125(18)
C3 0.035(2) 0.040(2) 0.042(2) 0.0044(19) -0.0003(19) 0.0159(19)
C4 0.043(3) 0.047(3) 0.050(3) 0.003(2) -0.005(2) 0.017(2)
C5 0.053(3) 0.056(3) 0.056(3) 0.007(2) 0.003(2) 0.032(3)
C6 0.042(3) 0.065(3) 0.050(3) 0.009(2) 0.000(2) 0.028(2)
C7 0.035(2) 0.050(3) 0.039(2) 0.005(2) -0.0030(19) 0.014(2)
C8 0.036(2) 0.040(2) 0.033(2) 0.0054(18) -0.0014(18) 0.0119(19)
C9 0.041(2) 0.044(2) 0.032(2) 0.0015(19) -0.0049(19) 0.010(2)
C10 0.045(3) 0.054(3) 0.037(3) 0.010(2) 0.007(2) 0.016(2)
C11 0.041(3) 0.044(3) 0.051(3) 0.011(2) 0.004(2) 0.004(2)
C12 0.042(3) 0.049(3) 0.042(3) -0.001(2) -0.002(2) 0.007(2)
C13 0.035(2) 0.044(2) 0.036(2) -0.001(2) -0.0023(19) 0.006(2)
C14 0.041(3) 0.046(3) 0.038(3) 0.001(2) -0.003(2) 0.006(2)
C15 0.0236(19) 0.035(2) 0.042(2) -0.0001(18) 0.0031(17) 0.0110(17)
C16 0.037(2) 0.037(2) 0.042(3) 0.0033(19) 0.0025(19) 0.0169(19)
C17 0.044(2) 0.042(2) 0.053(3) 0.005(2) 0.007(2) 0.023(2)
C18 0.039(2) 0.032(2) 0.056(3) -0.006(2) 0.010(2) 0.0135(19)
C19 0.030(2) 0.045(3) 0.049(3) -0.010(2) 0.0013(19) 0.014(2)
C20 0.027(2) 0.040(2) 0.043(2) -0.0029(19) -0.0013(18) 0.0172(18)
C21 0.048(3) 0.045(3) 0.050(3) 0.012(2) -0.003(2) 0.017(2)
C22 0.067(4) 0.077(4) 0.077(4) 0.024(3) -0.011(3) 0.035(3)
C23 0.063(4) 0.085(4) 0.047(3) 0.015(3) 0.005(3) 0.012(3)
C24 0.045(2) 0.044(2) 0.043(3) 0.002(2) -0.006(2) 0.026(2)
C25 0.063(3) 0.062(3) 0.079(4) -0.004(3) -0.025(3) 0.033(3)
C26 0.076(4) 0.082(4) 0.048(3) 0.020(3) 0.007(3) 0.048(3)
C27 0.038(3) 0.061(3) 0.034(3) -0.007(2) -0.004(2) 0.001(2)
C28 0.032(2) 0.067(3) 0.031(2) -0.003(2) 0.0000(19) 0.008(2)
C29 0.047(3) 0.078(4) 0.040(3) 0.000(3) 0.004(2) 0.010(3)
C30 0.064(4) 0.090(5) 0.042(3) -0.003(3) 0.007(3) 0.019(3)
C31 0.079(4) 0.069(4) 0.052(3) -0.021(3) 0.000(3) 0.017(3)
C32 0.075(4) 0.056(3) 0.050(3) -0.006(3) -0.001(3) 0.008(3)
C33 0.033(2) 0.071(3) 0.036(3) 0.008(2) -0.0036(19) 0.015(2)
C34 0.042(3) 0.085(4) 0.046(3) 0.008(3) 0.007(2) 0.028(3)
C35 0.042(3) 0.084(4) 0.049(3) 0.020(3) 0.006(2) 0.019(3)
C36 0.148(7) 0.067(4) 0.069(4) -0.008(3) 0.007(4) 0.038(5)
C37 0.139(5) 0.113(5) 0.113(5) 0.005(4) 0.015(4) 0.042(4)
C38 0.160(5) 0.139(5) 0.147(6) 0.007(4) -0.008(4) 0.080(4)
C39 0.122(6) 0.124(7) 0.101(5) 0.034(5) -0.008(5) 0.053(5)
C40 0.076(4) 0.060(5) 0.059(5) 0.011(3) 0.003(3) 0.025(3)
C41 0.113(6) 0.089(5) 0.127(7) 0.012(5) 0.002(5) 0.056(5)
C39' 0.122(6) 0.124(7) 0.101(5) 0.034(5) -0.008(5) 0.053(5)
C40' 0.076(4) 0.060(5) 0.059(5) 0.011(3) 0.003(3) 0.025(3)
C41' 0.113(6) 0.089(5) 0.127(7) 0.012(5) 0.002(5) 0.056(5)
C42 0.083(4) 0.104(5) 0.068(4) -0.013(4) -0.024(3) 0.053(4)
C43 0.051(3) 0.084(4) 0.065(4) 0.003(3) 0.000(3) 0.018(3)
C44 0.077(4) 0.112(6) 0.089(5) -0.012(4) 0.010(4) 0.056(4)
O1 0.046(2) 0.104(3) 0.067(3) 0.038(2) 0.0008(18) 0.022(2)
C45 0.117(8) 0.114(6) 0.093(5) -0.018(4) 0.007(5) 0.068(5)
C45' 0.117(8) 0.114(6) 0.093(5) -0.018(4) 0.007(5) 0.068(5)
C46 0.121(7) 0.122(7) 0.085(5) 0.007(5) 0.013(5) 0.054(6)
C47 0.117(6) 0.161(8) 0.068(4) 0.049(5) 0.036(4) 0.101(6)
C48 0.084(5) 0.154(8) 0.086(5) 0.032(5) 0.004(4) 0.067(5)

loop_
_atom_type_symbol
_atom_type_description
_atom_type_scat_dispersion_real
_atom_type_scat_dispersion_imag
_atom_type_scat_source
C C 0.0033 0.0016 'International Tables Vol C Tables 4.2.6.8 and 6.1.1.4'
H H 0.0000 0.0000 'International Tables Vol C Tables 4.2.6.8 and 6.1.1.4'
N N 0.0061 0.0033 'International Tables Vol C Tables 4.2.6.8 and 6.1.1.4'
O O 0.0106 0.0060 'International Tables Vol C Tables 4.2.6.8 and 6.1.1.4'
Si Si 0.0817 0.0704 'International Tables Vol C Tables 4.2.6.8 and 6.1.1.4'
Ca Ca 0.2262 0.3064 'International Tables Vol C Tables 4.2.6.8 and 6.1.1.4'

loop_
_geom_angle_atom_site_label_1
_geom_angle_atom_site_label_2
_geom_angle_atom_site_label_3
_geom_angle
N4 Ca1 N1 123.89(13)
N4 Ca1 O1 96.14(14)
N1 Ca1 O1 139.65(13)
N4 Ca1 N2 114.29(13)
N1 Ca1 N2 54.84(11)
O1 Ca1 N2 116.45(14)
N4 Ca1 N3 126.06(14)
N1 Ca1 N3 69.29(12)
O1 Ca1 N3 83.77(12)
N2 Ca1 N3 113.55(12)
N4 Ca1 C1 125.59(13)
N1 Ca1 C1 27.62(11)
O1 Ca1 C1 130.53(13)
N2 Ca1 C1 27.44(11)
N3 Ca1 C1 90.07(12)
N4 Ca1 Si1 27.05(10)
N1 Ca1 Si1 104.59(9)
O1 Ca1 Si1 110.75(11)
N2 Ca1 Si1 121.60(9)
N3 Ca1 Si1 103.61(10)
C1 Ca1 Si1 118.38(9)
N4 Ca1 Si2 25.11(10)
N1 Ca1 Si2 135.25(9)
O1 Ca1 Si2 83.36(10)
N2 Ca1 Si2 101.33(8)
N3 Ca1 Si2 145.00(10)
C1 Ca1 Si2 122.60(9)
Si1 Ca1 Si2 52.11(4)
C1 N1 C8 126.7(4)
C1 N1 Ca1 99.5(3)
C8 N1 Ca1 133.1(3)
C1 N2 C15 123.0(4)
C1 N2 Ca1 91.9(2)
C15 N2 Ca1 144.2(3)
C14 N3 C27 114.0(4)
C14 N3 Ca1 123.4(3)
C27 N3 Ca1 122.4(3)
Si2 N4 Si1 125.5(2)
Si2 N4 Ca1 119.5(2)
Si1 N4 Ca1 114.7(2)
N4 Si1 C39 120.4(4)
N4 Si1 C41' 120.3(11)
C39 Si1 C41' 71.9(10)
N4 Si1 C40' 113.0(10)
C39 Si1 C40' 115.7(11)
C41' Si1 C40' 109.3(9)
N4 Si1 C40 109.9(3)
C39 Si1 C40 105.3(4)
C41' Si1 C40 122.9(10)
C40' Si1 C40 19.0(8)
N4 Si1 C39' 101.4(11)
C39 Si1 C39' 33.8(9)
C41' Si1 C39' 105.7(9)
C40' Si1 C39' 105.5(9)
C40 Si1 C39' 88.3(9)
N4 Si1 C41 111.0(4)
C39 Si1 C41 105.1(5)
C41' Si1 C41 34.9(9)
C40' Si1 C41 85.5(8)
C40 Si1 C41 103.8(4)
C39' Si1 C41 138.4(10)
N4 Si1 Ca1 38.22(14)
C39 Si1 Ca1 139.3(4)
C41' Si1 Ca1 144.6(11)
C40' Si1 Ca1 75.3(10)
C40 Si1 Ca1 72.2(3)
C39' Si1 Ca1 106.6(11)
C41 Si1 Ca1 115.0(4)
N4 Si2 C43 110.4(2)
N4 Si2 C44 114.2(3)
C43 Si2 C44 106.4(3)
N4 Si2 C42 113.9(3)
C43 Si2 C42 106.3(3)
C44 Si2 C42 105.0(3)
N4 Si2 Ca1 35.36(14)
C43 Si2 Ca1 75.09(18)
C44 Si2 Ca1 124.7(2)
C42 Si2 Ca1 128.2(2)
N2 C1 N1 112.9(4)
N2 C1 C2 125.4(4)
N1 C1 C2 121.2(4)
N2 C1 Ca1 60.7(2)
N1 C1 Ca1 52.9(2)
C2 C1 Ca1 164.4(3)
C3 C2 C7 117.2(4)
C3 C2 C1 124.2(4)
C7 C2 C1 118.6(4)
C4 C3 C2 120.8(4)
C4 C3 H3 119.6
C2 C3 H3 119.6
C5 C4 C3 120.2(5)
C5 C4 H4 119.9
C3 C4 H4 119.9
C6 C5 C4 119.9(5)
C6 C5 H5 120.0
C4 C5 H5 120.0
C7 C6 C5 120.0(4)
C7 C6 H6 120.0
C5 C6 H6 120.0
C6 C7 C2 121.9(5)
C6 C7 H7 119.0
C2 C7 H7 119.0
N1 C8 C9 124.9(4)
N1 C8 C13 117.6(4)
C9 C8 C13 117.3(4)
C10 C9 C8 121.6(4)
C10 C9 H9 119.2
C8 C9 H9 119.2
C9 C10 C11 121.0(4)
C9 C10 H10 119.5
C11 C10 H10 119.5
C12 C11 C10 118.6(4)
C12 C11 H11 120.7
C10 C11 H11 120.7
C11 C12 C13 121.7(4)
C11 C12 H12 119.2
C13 C12 H12 119.2
C12 C13 C8 119.6(4)
C12 C13 C14 115.8(4)
C8 C13 C14 124.5(4)
N3 C14 C13 128.5(4)
N3 C14 H14 115.7
C13 C14 H14 115.7
C16 C15 C20 120.5(4)
C16 C15 N2 122.4(4)
C20 C15 N2 116.9(4)
C15 C16 C17 118.3(4)
C15 C16 C21 122.8(4)
C17 C16 C21 118.9(4)
C18 C17 C16 121.7(4)
C18 C17 H17 119.2
C16 C17 H17 119.2
C17 C18 C19 119.7(4)
C17 C18 H18 120.2
C19 C18 H18 120.2
C18 C19 C20 120.9(4)
C18 C19 H19 119.5
C20 C19 H19 119.5
C19 C20 C15 118.7(4)
C19 C20 C24 120.7(4)
C15 C20 C24 120.5(4)
C22 C21 C16 113.3(4)
C22 C21 C23 110.1(4)
C16 C21 C23 109.5(4)
C22 C21 H21 107.9
C16 C21 H21 107.9
C23 C21 H21 107.9
C21 C22 H22A 109.5
C21 C22 H22B 109.5
H22A C22 H22B 109.5
C21 C22 H22C 109.5
H22A C22 H22C 109.5
H22B C22 H22C 109.5
C21 C23 H23A 109.5
C21 C23 H23B 109.5
H23A C23 H23B 109.5
C21 C23 H23C 109.5
H23A C23 H23C 109.5
H23B C23 H23C 109.5
C20 C24 C26 111.8(4)
C20 C24 C25 113.5(4)
C26 C24 C25 109.7(4)
C20 C24 H24 107.2
C26 C24 H24 107.2
C25 C24 H24 107.2
C24 C25 H25A 109.5
C24 C25 H25B 109.5
H25A C25 H25B 109.5
C24 C25 H25C 109.5
H25A C25 H25C 109.5
H25B C25 H25C 109.5
C24 C26 H26A 109.5
C24 C26 H26B 109.5
H26A C26 H26B 109.5
C24 C26 H26C 109.5
H26A C26 H26C 109.5
H26B C26 H26C 109.5
C32 C27 C28 121.1(5)
C32 C27 N3 121.1(5)
C28 C27 N3 117.7(5)
C27 C28 C29 118.5(5)
C27 C28 C33 121.1(4)
C29 C28 C33 120.4(5)
C30 C29 C28 120.5(6)
C30 C29 H29 119.8
C28 C29 H29 119.8
C31 C30 C29 120.3(5)
C31 C30 H30 119.8
C29 C30 H30 119.8
C30 C31 C32 121.6(6)
C30 C31 H31 119.2
C32 C31 H31 119.2
C27 C32 C31 118.0(6)
C27 C32 C36 122.0(5)
C31 C32 C36 120.0(6)
C28 C33 C35 114.6(4)
C28 C33 C34 110.7(4)
C35 C33 C34 107.5(4)
C28 C33 H33 107.9
C35 C33 H33 107.9
C34 C33 H33 107.9
C33 C34 H34A 109.5
C33 C34 H34B 109.5
H34A C34 H34B 109.5
C33 C34 H34C 109.5
H34A C34 H34C 109.5
H34B C34 H34C 109.5
C33 C35 H35A 109.5
C33 C35 H35B 109.5
H35A C35 H35B 109.5
C33 C35 H35C 109.5
H35A C35 H35C 109.5
H35B C35 H35C 109.5
C38 C36 C32 112.1(7)
C38 C36 C37 108.6(7)
C32 C36 C37 109.1(7)
C38 C36 H36 109.0
C32 C36 H36 109.0
C37 C36 H36 109.0
C36 C37 H37A 109.5
C36 C37 H37B 109.5
H37A C37 H37B 109.5
C36 C37 H37C 109.5
H37A C37 H37C 109.5
H37B C37 H37C 109.5
C36 C38 H38A 109.5
C36 C38 H38B 109.5
H38A C38 H38B 109.5
C36 C38 H38C 109.5
H38A C38 H38C 109.5
H38B C38 H38C 109.5
Si1 C39 H39A 109.5
Si1 C39 H39B 109.5
Si1 C39 H39C 109.5
Si1 C40 H40A 109.5
Si1 C40 H40B 109.5
Si1 C40 H40C 109.5
Si1 C41 H41A 109.5
Si1 C41 H41B 109.5
Si1 C41 H41C 109.5
Si1 C39' H39D 109.5
Si1 C39' H39E 109.5
H39D C39' H39E 109.5
Si1 C39' H39F 109.5
H39D C39' H39F 109.5
H39E C39' H39F 109.5
Si1 C40' H40D 109.5
Si1 C40' H40E 109.5
H40D C40' H40E 109.5
Si1 C40' H40F 109.5
H40D C40' H40F 109.5
H40E C40' H40F 109.5
Si1 C41' H41D 109.5
Si1 C41' H41E 109.5
H41D C41' H41E 109.5
Si1 C41' H41F 109.5
H41D C41' H41F 109.5
H41E C41' H41F 109.5
Si2 C42 H42A 109.5
Si2 C42 H42B 109.5
H42A C42 H42B 109.5
Si2 C42 H42C 109.5
H42A C42 H42C 109.5
H42B C42 H42C 109.5
Si2 C43 H43A 109.5
Si2 C43 H43B 109.5
H43A C43 H43B 109.5
Si2 C43 H43C 109.5
H43A C43 H43C 109.5
H43B C43 H43C 109.5
Si2 C44 H44A 109.5
Si2 C44 H44B 109.5
H44A C44 H44B 109.5
Si2 C44 H44C 109.5
H44A C44 H44C 109.5
H44B C44 H44C 109.5
C45 O1 C48 110.8(5)
C45 O1 C45' 22.2(16)
C48 O1 C45' 104.8(6)
C45 O1 Ca1 108.1(5)
C48 O1 Ca1 140.1(4)
C45' O1 Ca1 114.5(5)
O1 C45 C46 106.4(7)
O1 C45 H45A 110.5
C46 C45 H45A 110.5
O1 C45 H45B 110.5
C46 C45 H45B 110.5
H45A C45 H45B 108.6
O1 C45' C46 105.6(7)
O1 C45' H45C 110.6
C46 C45' H45C 110.6
O1 C45' H45D 110.6
C46 C45' H45D 110.6
H45C C45' H45D 108.7
C45' C46 C45 21.3(15)
C45' C46 C47 104.5(6)
C45 C46 C47 103.0(7)
C45' C46 H46A 91.4
C45 C46 H46A 111.2
C47 C46 H46A 111.2
C45' C46 H46B 127.7
C45 C46 H46B 111.2
C47 C46 H46B 111.2
H46A C46 H46B 109.1
C48 C47 C46 104.1(5)
C48 C47 H47A 110.9
C46 C47 H47A 110.9
C48 C47 H47B 110.9
C46 C47 H47B 110.9
H47A C47 H47B 109.0
C47 C48 O1 108.7(5)
C47 C48 H48A 110.0
O1 C48 H48A 110.0
C47 C48 H48B 110.0
O1 C48 H48B 110.0
H48A C48 H48B 108.3

loop_
_geom_bond_atom_site_label_1
_geom_bond_atom_site_label_2
_geom_bond_distance
Ca1 N4 2.306(4)
Ca1 N1 2.335(4)
Ca1 O1 2.400(4)
Ca1 N2 2.519(4)
Ca1 N3 2.652(4)
Ca1 C1 2.888(4)
Ca1 Si1 3.3860(19)
Ca1 Si2 3.4674(18)
N1 C1 1.357(5)
N1 C8 1.380(5)
N2 C1 1.332(5)
N2 C15 1.425(5)
N3 C14 1.287(6)
N3 C27 1.460(6)
N4 Si2 1.691(4)
N4 Si1 1.695(4)
Si1 C39 1.859(7)
Si1 C41' 1.860(10)
Si1 C40' 1.866(10)
Si1 C40 1.881(6)
Si1 C39' 1.907(10)
Si1 C41 1.911(7)
Si2 C43 1.880(6)
Si2 C44 1.888(6)
Si2 C42 1.891(6)
C1 C2 1.487(6)
C2 C3 1.398(6)
C2 C7 1.412(6)
C3 C4 1.397(6)
C3 H3 0.9500
C4 C5 1.384(7)
C4 H4 0.9500
C5 C6 1.383(7)
C5 H5 0.9500
C6 C7 1.371(7)
C6 H6 0.9500
C7 H7 0.9500
C8 C9 1.401(6)
C8 C13 1.435(6)
C9 C10 1.385(6)
C9 H9 0.9500
C10 C11 1.400(7)
C10 H10 0.9500
C11 C12 1.378(7)
C11 H11 0.9500
C12 C13 1.408(6)
C12 H12 0.9500
C13 C14 1.456(6)
C14 H14 0.9500
C15 C16 1.401(6)
C15 C20 1.417(6)
C16 C17 1.403(6)
C16 C21 1.516(6)
C17 C18 1.376(7)
C17 H17 0.9500
C18 C19 1.389(6)
C18 H18 0.9500
C19 C20 1.396(6)
C19 H19 0.9500
C20 C24 1.521(6)
C21 C22 1.515(7)
C21 C23 1.554(7)
C21 H21 1.0000
C22 H22A 0.9800
C22 H22B 0.9800
C22 H22C 0.9800
C23 H23A 0.9800
C23 H23B 0.9800
C23 H23C 0.9800
C24 C26 1.543(7)
C24 C25 1.543(6)
C24 H24 1.0000
C25 H25A 0.9800
C25 H25B 0.9800
C25 H25C 0.9800
C26 H26A 0.9800
C26 H26B 0.9800
C26 H26C 0.9800
C27 C32 1.390(8)
C27 C28 1.403(7)
C28 C29 1.410(7)
C28 C33 1.510(7)
C29 C30 1.375(9)
C29 H29 0.9500
C30 C31 1.363(9)
C30 H30 0.9500
C31 C32 1.410(8)
C31 H31 0.9500
C32 C36 1.532(9)
C33 C35 1.545(7)
C33 C34 1.547(6)
C33 H33 1.0000
C34 H34A 0.9800
C34 H34B 0.9800
C34 H34C 0.9800
C35 H35A 0.9800
C35 H35B 0.9800
C35 H35C 0.9800
C36 C38 1.497(12)
C36 C37 1.550(11)
C36 H36 1.0000
C37 H37A 0.9800
C37 H37B 0.9800
C37 H37C 0.9800
C38 H38A 0.9800
C38 H38B 0.9800
C38 H38C 0.9800
C39 H39A 0.9800
C39 H39B 0.9800
C39 H39C 0.9800
C40 H40A 0.9800
C40 H40B 0.9800
C40 H40C 0.9800
C41 H41A 0.9800
C41 H41B 0.9800
C41 H41C 0.9800
C39' H39D 0.9800
C39' H39E 0.9800
C39' H39F 0.9800
C40' H40D 0.9800
C40' H40E 0.9800
C40' H40F 0.9800
C41' H41D 0.9800
C41' H41E 0.9800
C41' H41F 0.9800
C42 H42A 0.9800
C42 H42B 0.9800
C42 H42C 0.9800
C43 H43A 0.9800
C43 H43B 0.9800
C43 H43C 0.9800
C44 H44A 0.9800
C44 H44B 0.9800
C44 H44C 0.9800
O1 C45 1.456(8)
O1 C48 1.466(7)
O1 C45' 1.496(8)
C45 C46 1.552(9)
C45 H45A 0.9900
C45 H45B 0.9900
C45' C46 1.527(8)
C45' H45C 0.9900
C45' H45D 0.9900
C46 C47 1.607(10)
C46 H46A 0.9900
C46 H46B 0.9900
C47 C48 1.459(10)
C47 H47A 0.9900
C47 H47B 0.9900
C48 H48A 0.9900
C48 H48B 0.9900

loop_
_geom_torsion_atom_site_label_1
_geom_torsion_atom_site_label_2
_geom_torsion_atom_site_label_3
_geom_torsion_atom_site_label_4
_geom_torsion
N4 Ca1 N1 C1 -103.2(3)
O1 Ca1 N1 C1 85.1(3)
N2 Ca1 N1 C1 -5.6(2)
N3 Ca1 N1 C1 136.5(3)
Si1 Ca1 N1 C1 -124.2(2)
Si2 Ca1 N1 C1 -73.9(3)
N4 Ca1 N1 C8 67.3(4)
O1 Ca1 N1 C8 -104.3(4)
N2 Ca1 N1 C8 165.0(4)
N3 Ca1 N1 C8 -52.9(4)
C1 Ca1 N1 C8 170.5(5)
Si1 Ca1 N1 C8 46.4(4)
Si2 Ca1 N1 C8 96.7(4)
N4 Ca1 N2 C1 121.1(2)
N1 Ca1 N2 C1 5.6(2)
O1 Ca1 N2 C1 -128.1(2)
N3 Ca1 N2 C1 -33.2(3)
Si1 Ca1 N2 C1 91.5(2)
Si2 Ca1 N2 C1 143.7(2)
N4 Ca1 N2 C15 -71.3(5)
N1 Ca1 N2 C15 173.2(5)
O1 Ca1 N2 C15 39.5(5)
N3 Ca1 N2 C15 134.4(4)
C1 Ca1 N2 C15 167.6(6)
Si1 Ca1 N2 C15 -100.9(4)
Si2 Ca1 N2 C15 -48.6(5)
N4 Ca1 N3 C14 -83.7(4)
N1 Ca1 N3 C14 33.8(4)
O1 Ca1 N3 C14 -176.8(4)
N2 Ca1 N3 C14 67.0(4)
C1 Ca1 N3 C14 52.4(4)
Si1 Ca1 N3 C14 -66.9(4)
Si2 Ca1 N3 C14 -107.8(4)
N4 Ca1 N3 C27 90.2(4)
N1 Ca1 N3 C27 -152.3(4)
O1 Ca1 N3 C27 -2.9(4)
N2 Ca1 N3 C27 -119.0(4)
C1 Ca1 N3 C27 -133.7(4)
Si1 Ca1 N3 C27 107.0(4)
Si2 Ca1 N3 C27 66.1(4)
N1 Ca1 N4 Si2 125.7(2)
O1 Ca1 N4 Si2 -59.8(3)
N2 Ca1 N4 Si2 62.9(3)
N3 Ca1 N4 Si2 -146.5(2)
C1 Ca1 N4 Si2 92.0(3)
Si1 Ca1 N4 Si2 175.3(4)
N1 Ca1 N4 Si1 -49.6(3)
O1 Ca1 N4 Si1 125.0(2)
N2 Ca1 N4 Si1 -112.4(2)
N3 Ca1 N4 Si1 38.2(3)
C1 Ca1 N4 Si1 -83.3(3)
Si2 Ca1 N4 Si1 -175.3(4)
Si2 N4 Si1 C39 -42.4(6)
Ca1 N4 Si1 C39 132.6(5)
Si2 N4 Si1 C41' 43.4(12)
Ca1 N4 Si1 C41' -141.7(12)
Si2 N4 Si1 C40' 175.0(9)
Ca1 N4 Si1 C40' -10.1(10)
Si2 N4 Si1 C40 -164.9(4)
Ca1 N4 Si1 C40 10.1(4)
Si2 N4 Si1 C39' -72.6(10)
Ca1 N4 Si1 C39' 102.4(10)
Si2 N4 Si1 C41 80.9(5)
Ca1 N4 Si1 C41 -104.2(4)
Si2 N4 Si1 Ca1 -175.0(5)
N1 Ca1 Si1 N4 139.2(2)
O1 Ca1 Si1 N4 -60.6(3)
N2 Ca1 Si1 N4 81.8(3)
N3 Ca1 Si1 N4 -149.0(2)
C1 Ca1 Si1 N4 113.4(2)
Si2 Ca1 Si1 N4 2.5(2)
N4 Ca1 Si1 C39 -77.1(6)
N1 Ca1 Si1 C39 62.1(6)
O1 Ca1 Si1 C39 -137.7(6)
N2 Ca1 Si1 C39 4.7(6)
N3 Ca1 Si1 C39 133.9(6)
C1 Ca1 Si1 C39 36.3(6)
Si2 Ca1 Si1 C39 -74.5(6)
N4 Ca1 Si1 C41' 67.7(16)
N1 Ca1 Si1 C41' -153.1(16)
O1 Ca1 Si1 C41' 7.1(16)
N2 Ca1 Si1 C41' 149.5(16)
N3 Ca1 Si1 C41' -81.4(16)
C1 Ca1 Si1 C41' -178.9(16)
Si2 Ca1 Si1 C41' 70.2(16)
N4 Ca1 Si1 C40' 170.4(9)
N1 Ca1 Si1 C40' -50.4(9)
O1 Ca1 Si1 C40' 109.8(9)
N2 Ca1 Si1 C40' -107.8(9)
N3 Ca1 Si1 C40' 21.4(9)
C1 Ca1 Si1 C40' -76.2(9)
Si2 Ca1 Si1 C40' 173.0(9)
N4 Ca1 Si1 C40 -170.1(4)
N1 Ca1 Si1 C40 -30.9(3)
O1 Ca1 Si1 C40 129.3(3)
N2 Ca1 Si1 C40 -88.3(3)
N3 Ca1 Si1 C40 40.9(3)
C1 Ca1 Si1 C40 -56.7(3)
Si2 Ca1 Si1 C40 -167.5(3)
N4 Ca1 Si1 C39' -87.5(11)
N1 Ca1 Si1 C39' 51.7(10)
O1 Ca1 Si1 C39' -148.1(10)
N2 Ca1 Si1 C39' -5.7(10)
N3 Ca1 Si1 C39' 123.5(10)
C1 Ca1 Si1 C39' 25.9(10)
Si2 Ca1 Si1 C39' -84.9(10)
N4 Ca1 Si1 C41 92.7(4)
N1 Ca1 Si1 C41 -128.1(4)
O1 Ca1 Si1 C41 32.1(4)
N2 Ca1 Si1 C41 174.5(4)
N3 Ca1 Si1 C41 -56.4(4)
C1 Ca1 Si1 C41 -154.0(4)
Si2 Ca1 Si1 C41 95.2(4)
Si1 N4 Si2 C43 171.3(3)
Ca1 N4 Si2 C43 -3.4(3)
Si1 N4 Si2 C44 -68.8(4)
Ca1 N4 Si2 C44 116.5(3)
Si1 N4 Si2 C42 51.8(4)
Ca1 N4 Si2 C42 -122.9(3)
Si1 N4 Si2 Ca1 174.7(5)
N1 Ca1 Si2 N4 -73.3(3)
O1 Ca1 Si2 N4 120.1(3)
N2 Ca1 Si2 N4 -124.1(3)
N3 Ca1 Si2 N4 51.0(3)
C1 Ca1 Si2 N4 -105.3(3)
Si1 Ca1 Si2 N4 -2.7(2)
N4 Ca1 Si2 C43 176.7(3)
N1 Ca1 Si2 C43 103.3(2)
O1 Ca1 Si2 C43 -63.2(2)
N2 Ca1 Si2 C43 52.6(2)
N3 Ca1 Si2 C43 -132.3(3)
C1 Ca1 Si2 C43 71.4(2)
Si1 Ca1 Si2 C43 174.0(2)
N4 Ca1 Si2 C44 -83.4(4)
N1 Ca1 Si2 C44 -156.8(3)
O1 Ca1 Si2 C44 36.7(3)
N2 Ca1 Si2 C44 152.4(3)
N3 Ca1 Si2 C44 -32.4(3)
C1 Ca1 Si2 C44 171.3(3)
Si1 Ca1 Si2 C44 -86.1(3)
N4 Ca1 Si2 C42 77.5(4)
N1 Ca1 Si2 C42 4.2(3)
O1 Ca1 Si2 C42 -162.4(3)
N2 Ca1 Si2 C42 -46.6(3)
N3 Ca1 Si2 C42 128.5(3)
C1 Ca1 Si2 C42 -27.8(3)
Si1 Ca1 Si2 C42 74.8(3)
C15 N2 C1 N1 -180.0(3)
Ca1 N2 C1 N1 -8.6(3)
C15 N2 C1 C2 -8.4(6)
Ca1 N2 C1 C2 163.0(4)
C15 N2 C1 Ca1 -171.4(4)
C8 N1 C1 N2 -162.0(4)
Ca1 N1 C1 N2 9.4(4)
C8 N1 C1 C2 26.0(6)
Ca1 N1 C1 C2 -162.6(3)
C8 N1 C1 Ca1 -171.4(5)
N4 Ca1 C1 N2 -73.7(3)
N1 Ca1 C1 N2 -170.1(4)
O1 Ca1 C1 N2 68.0(3)
N3 Ca1 C1 N2 149.8(2)
Si1 Ca1 C1 N2 -104.6(2)
Si2 Ca1 C1 N2 -43.5(3)
N4 Ca1 C1 N1 96.4(3)
O1 Ca1 C1 N1 -121.9(3)
N2 Ca1 C1 N1 170.1(4)
N3 Ca1 C1 N1 -40.1(2)
Si1 Ca1 C1 N1 65.5(2)
Si2 Ca1 C1 N1 126.6(2)
N4 Ca1 C1 C2 169.1(10)
N1 Ca1 C1 C2 72.8(10)
O1 Ca1 C1 C2 -49.1(11)
N2 Ca1 C1 C2 -117.1(11)
N3 Ca1 C1 C2 32.7(11)
Si1 Ca1 C1 C2 138.3(10)
Si2 Ca1 C1 C2 -160.6(10)
N2 C1 C2 C3 47.0(6)
N1 C1 C2 C3 -142.1(4)
Ca1 C1 C2 C3 155.0(9)
N2 C1 C2 C7 -133.7(4)
N1 C1 C2 C7 37.2(6)
Ca1 C1 C2 C7 -25.7(12)
C7 C2 C3 C4 0.3(6)
C1 C2 C3 C4 179.6(4)
C2 C3 C4 C5 -0.4(7)
C3 C4 C5 C6 0.5(7)
C4 C5 C6 C7 -0.3(7)
C5 C6 C7 C2 0.1(7)
C3 C2 C7 C6 -0.1(6)
C1 C2 C7 C6 -179.5(4)
C1 N1 C8 C9 36.5(7)
Ca1 N1 C8 C9 -131.8(4)
C1 N1 C8 C13 -148.7(4)
Ca1 N1 C8 C13 42.9(6)
N1 C8 C9 C10 171.1(4)
C13 C8 C9 C10 -3.6(7)
C8 C9 C10 C11 1.9(7)
C9 C10 C11 C12 1.7(8)
C10 C11 C12 C13 -3.3(8)
C11 C12 C13 C8 1.5(8)
C11 C12 C13 C14 178.2(5)
N1 C8 C13 C12 -173.2(4)
C9 C8 C13 C12 2.0(7)
N1 C8 C13 C14 10.4(7)
C9 C8 C13 C14 -174.4(4)
C27 N3 C14 C13 174.3(5)
Ca1 N3 C14 C13 -11.3(7)
C12 C13 C14 N3 161.3(5)
C8 C13 C14 N3 -22.2(8)
C1 N2 C15 C16 78.9(5)
Ca1 N2 C15 C16 -86.3(5)
C1 N2 C15 C20 -106.7(4)
Ca1 N2 C15 C20 88.1(5)
C20 C15 C16 C17 4.3(6)
N2 C15 C16 C17 178.5(4)
C20 C15 C16 C21 -174.8(4)
N2 C15 C16 C21 -0.6(6)
C15 C16 C17 C18 -1.9(6)
C21 C16 C17 C18 177.2(4)
C16 C17 C18 C19 -0.6(7)
C17 C18 C19 C20 0.8(6)
C18 C19 C20 C15 1.5(6)
C18 C19 C20 C24 -177.7(4)
C16 C15 C20 C19 -4.1(6)
N2 C15 C20 C19 -178.6(4)
C16 C15 C20 C24 175.1(4)
N2 C15 C20 C24 0.5(6)
C15 C16 C21 C22 -118.9(5)
C17 C16 C21 C22 62.1(6)
C15 C16 C21 C23 117.8(5)
C17 C16 C21 C23 -61.3(6)
C19 C20 C24 C26 -97.7(5)
C15 C20 C24 C26 83.2(5)
C19 C20 C24 C25 27.0(6)
C15 C20 C24 C25 -152.1(4)
C14 N3 C27 C32 76.8(7)
Ca1 N3 C27 C32 -97.7(5)
C14 N3 C27 C28 -101.8(5)
Ca1 N3 C27 C28 83.8(5)
C32 C27 C28 C29 0.7(7)
N3 C27 C28 C29 179.2(4)
C32 C27 C28 C33 -176.5(5)
N3 C27 C28 C33 2.0(6)
C27 C28 C29 C30 -1.3(7)
C33 C28 C29 C30 175.9(5)
C28 C29 C30 C31 1.5(9)
C29 C30 C31 C32 -1.1(10)
C28 C27 C32 C31 -0.2(8)
N3 C27 C32 C31 -178.8(5)
C28 C27 C32 C36 177.6(6)
N3 C27 C32 C36 -0.9(9)
C30 C31 C32 C27 0.4(9)
C30 C31 C32 C36 -177.5(7)
C27 C28 C33 C35 -157.4(4)
C29 C28 C33 C35 25.5(6)
C27 C28 C33 C34 80.9(5)
C29 C28 C33 C34 -96.3(5)
C27 C32 C36 C38 135.0(7)
C31 C32 C36 C38 -47.2(10)
C27 C32 C36 C37 -104.7(7)
C31 C32 C36 C37 73.1(9)
N4 Ca1 O1 C45 -52(2)
N1 Ca1 O1 C45 121(2)
N2 Ca1 O1 C45 -173(2)
N3 Ca1 O1 C45 73(2)
C1 Ca1 O1 C45 158(2)
Si1 Ca1 O1 C45 -29(2)
Si2 Ca1 O1 C45 -74(2)
N4 Ca1 O1 C48 140.2(6)
N1 Ca1 O1 C48 -46.8(6)
N2 Ca1 O1 C48 19.2(6)
N3 Ca1 O1 C48 -94.1(6)
C1 Ca1 O1 C48 -9.3(6)
Si1 Ca1 O1 C48 163.7(6)
Si2 Ca1 O1 C48 118.5(6)
N4 Ca1 O1 C45' -29.5(12)
N1 Ca1 O1 C45' 143.5(12)
N2 Ca1 O1 C45' -150.6(12)
N3 Ca1 O1 C45' 96.2(12)
C1 Ca1 O1 C45' -179.1(12)
Si1 Ca1 O1 C45' -6.0(12)
Si2 Ca1 O1 C45' -51.2(12)
C48 O1 C45 C46 -4(3)
C45' O1 C45 C46 74.1(18)
Ca1 O1 C45 C46 -175.4(19)
C45 O1 C45' C46 -76.8(14)
C48 O1 C45' C46 32.1(18)
Ca1 O1 C45' C46 -154.7(10)
O1 C45' C46 C45 71.7(13)
O1 C45' C46 C47 -16.9(18)
O1 C45 C46 C45' -78(2)
O1 C45 C46 C47 18(3)
C45' C46 C47 C48 -4.2(13)
C45 C46 C47 C48 -26(2)
C46 C47 C48 O1 24.6(8)
C45 O1 C48 C47 -14(2)
C45' O1 C48 C47 -36.3(12)
Ca1 O1 C48 C47 153.4(5)

loop_
_platon_squeeze_void_nr
_platon_squeeze_void_average_x
_platon_squeeze_void_average_y
_platon_squeeze_void_average_z
_platon_squeeze_void_volume
_platon_squeeze_void_count_electrons
_platon_squeeze_void_content
1 0.000 0.000 -0.006 1292 216 ' '
2 0.040 0.260 0.911 10 1 ' '
3 0.073 0.447 0.578 10 1 ' '
4 0.113 0.707 0.756 10 1 ' '
5 0.334 0.667 0.788 1291 216 ' '
6 0.220 0.960 0.911 10 1 ' '
7 0.260 0.220 0.089 10 1 ' '
8 0.293 0.407 0.756 9 1 ' '
9 0.373 0.927 0.578 10 1 ' '
10 0.407 0.113 0.244 9 1 ' '
11 0.447 0.373 0.422 10 1 ' '
12 0.667 0.333 0.455 1291 216 ' '
13 0.553 0.627 0.577 10 1 ' '
14 0.593 0.887 0.756 9 1 ' '
15 0.627 0.073 0.422 9 1 ' '
16 0.707 0.593 0.244 9 1 ' '
17 0.740 0.780 0.911 10 1 ' '
18 0.780 0.040 0.089 10 1 ' '
19 0.887 0.293 0.244 10 1 ' '
20 0.927 0.553 0.422 10 1 ' '
21 0.960 0.740 0.089 9 1 ' '
